data_2230248
loop_
_publ_author_name
'Shakuntala, K.'
'Foro, Sabine'
'Gowda, B. Thimme'

_publ_section_title
;
 4-Chloro-<i>N</i>-(2,3-dimethylphenyl)benzenesulfonamide
;
_journal_coeditor_code BT5537
_journal_issue 6
_journal_name_full 'Acta Crystallographica Section E'
_journal_page_first o1328
_journal_paper_doi 10.1107/S1600536811016321
_journal_volume 67
_journal_year 2011
_chemical_formula_iupac 'C14 H14 Cl N O2 S'
_chemical_formula_moiety 'C14 H14 Cl N O2 S'
_chemical_formula_sum 'C14 H14 Cl N O2 S'
_chemical_formula_weight 295.77
_chemical_name_systematic
;
4-Chloro-<i>N</i>-(2,3-dimethylphenyl)benzenesulfonamide
;
_space_group_IT_number 14
_symmetry_cell_setting monoclinic
_symmetry_space_group_name_Hall '-P 2yn'
_symmetry_space_group_name_H-M 'P 1 21/n 1'
_atom_sites_solution_hydrogens geom
_atom_sites_solution_primary direct
_atom_sites_solution_secondary difmap
_audit_creation_method SHELXL-97
_cell_angle_alpha 90.00
_cell_angle_beta 90.110(10)
_cell_angle_gamma 90.00
_cell_formula_units_Z 4
_cell_length_a 4.9926(6)
_cell_length_b 22.296(3)
_cell_length_c 12.793(2)
_cell_measurement_reflns_used 1658
_cell_measurement_temperature 293(2)
_cell_measurement_theta_max 27.87
_cell_measurement_theta_min 3.16
_cell_volume 1424.1(3)
_computing_cell_refinement
;
CrysAlis RED (Oxford Diffraction, 2009)
;
_computing_data_collection
;
CrysAlis CCD (Oxford Diffraction, 2009)
;
_computing_data_reduction
;
CrysAlis RED (Oxford Diffraction, 2009)
;
_computing_molecular_graphics 'PLATON (Spek, 2009)'
_computing_publication_material 'SHELXL97 (Sheldrick, 2008)'
_computing_structure_refinement 'SHELXL97 (Sheldrick, 2008)'
_computing_structure_solution 'SHELXS97 (Sheldrick, 2008)'
_diffrn_ambient_temperature 293(2)
_diffrn_measured_fraction_theta_full 0.991
_diffrn_measured_fraction_theta_max 0.991
_diffrn_measurement_device_type
;
Oxford Diffraction Xcalibur diffractometer
with a Sapphire CCD detector
;
_diffrn_measurement_method
;
Rotation method data acquisition using \w and \f
;
_diffrn_radiation_monochromator graphite
_diffrn_radiation_source 'fine-focus sealed tube'
_diffrn_radiation_type MoK\a
_diffrn_radiation_wavelength 0.71073
_diffrn_reflns_av_R_equivalents 0.0207
_diffrn_reflns_av_sigmaI/netI 0.0342
_diffrn_reflns_limit_h_max 6
_diffrn_reflns_limit_h_min -4
_diffrn_reflns_limit_k_max 26
_diffrn_reflns_limit_k_min -27
_diffrn_reflns_limit_l_max 15
_diffrn_reflns_limit_l_min -13
_diffrn_reflns_number 5341
_diffrn_reflns_theta_full 25.68
_diffrn_reflns_theta_max 25.68
_diffrn_reflns_theta_min 3.17
_diffrn_standards_decay_% 0
_exptl_absorpt_coefficient_mu 0.411
_exptl_absorpt_correction_T_max 0.9600
_exptl_absorpt_correction_T_min 0.8528
_exptl_absorpt_correction_type multi-scan
_exptl_absorpt_process_details
;
(CrysAlis RED; Oxford Diffraction, 2009)
;
_exptl_crystal_colour colourless
_exptl_crystal_density_diffrn 1.380
_exptl_crystal_density_method 'not measured'
_exptl_crystal_description needle
_exptl_crystal_F_000 616
_exptl_crystal_size_max 0.40
_exptl_crystal_size_mid 0.12
_exptl_crystal_size_min 0.10
_refine_diff_density_max 0.466
_refine_diff_density_min -0.396
_refine_ls_extinction_method none
_refine_ls_goodness_of_fit_ref 1.070
_refine_ls_hydrogen_treatment constr
_refine_ls_matrix_type full
_refine_ls_number_parameters 172
_refine_ls_number_reflns 2669
_refine_ls_number_restraints 0
_refine_ls_restrained_S_all 1.070
_refine_ls_R_factor_all 0.0858
_refine_ls_R_factor_gt 0.0545
_refine_ls_shift/su_max 0.001
_refine_ls_shift/su_mean 0.000
_refine_ls_structure_factor_coef Fsqd
_refine_ls_weighting_details 'calc w=1/[\s^2^(Fo^2^)+(0.0284P)^2^+1.6874P] where P=(Fo^2^+2Fc^2^)/3'
_refine_ls_weighting_scheme calc
_refine_ls_wR_factor_gt 0.1034
_refine_ls_wR_factor_ref 0.1161
_reflns_number_gt 1882
_reflns_number_total 2669
_reflns_threshold_expression I>2\s(I)
_cod_data_source_file bt5537.cif
_cod_data_source_block I
_cod_original_sg_symbol_H-M 'P 21/n'
_cod_database_code 2230248
_cod_database_fobs_code 2230248

loop_
_symmetry_equiv_pos_as_xyz
'x, y, z'
'-x+1/2, y+1/2, -z+1/2'
'-x, -y, -z'
'x-1/2, -y-1/2, z-1/2'

loop_
_atom_site_type_symbol
_atom_site_label
_atom_site_fract_x
_atom_site_fract_y
_atom_site_fract_z
_atom_site_U_iso_or_equiv
_atom_site_adp_type
_atom_site_calc_flag
_atom_site_refinement_flags
_atom_site_occupancy
_atom_site_symmetry_multiplicity
_atom_site_disorder_assembly
_atom_site_disorder_group
C C1 -0.0055(6) 0.22651(14) 0.3463(2) 0.0406(7) Uani d . 1 1 . .
C C2 0.1101(6) 0.21646(17) 0.2488(3) 0.0536(9) Uani d . 1 1 . .
H H2 0.2466 0.2413 0.2249 0.064 Uiso calc R 1 1 . .
C C3 0.0209(7) 0.16946(18) 0.1881(3) 0.0573(9) Uani d . 1 1 . .
H H3 0.0973 0.1623 0.1230 0.069 Uiso calc R 1 1 . .
C C4 -0.1806(7) 0.13352(15) 0.2240(3) 0.0516(9) Uani d . 1 1 . .
C C5 -0.2940(7) 0.14244(16) 0.3206(3) 0.0544(9) Uani d . 1 1 . .
H H5 -0.4285 0.1170 0.3443 0.065 Uiso calc R 1 1 . .
C C6 -0.2071(6) 0.18932(15) 0.3820(3) 0.0490(8) Uani d . 1 1 . .
H H6 -0.2837 0.1959 0.4472 0.059 Uiso calc R 1 1 . .
C C7 -0.0479(6) 0.37146(15) 0.2783(2) 0.0426(8) Uani d . 1 1 . .
C C8 0.1300(6) 0.41952(15) 0.2693(2) 0.0425(7) Uani d . 1 1 . .
C C9 0.1703(6) 0.44421(16) 0.1699(3) 0.0487(8) Uani d . 1 1 . .
C C10 0.0308(8) 0.42138(18) 0.0854(3) 0.0612(10) Uani d . 1 1 . .
H H10 0.0579 0.4379 0.0195 0.073 Uiso calc R 1 1 . .
C C11 -0.1469(8) 0.37484(19) 0.0965(3) 0.0656(11) Uani d . 1 1 . .
H H11 -0.2390 0.3603 0.0386 0.079 Uiso calc R 1 1 . .
C C12 -0.1889(7) 0.34977(17) 0.1933(3) 0.0565(9) Uani d . 1 1 . .
H H12 -0.3108 0.3186 0.2014 0.068 Uiso calc R 1 1 . .
C C13 0.2732(7) 0.44507(16) 0.3628(3) 0.0551(9) Uani d . 1 1 . .
H H13A 0.2268 0.4866 0.3706 0.066 Uiso calc R 1 1 . .
H H13B 0.4631 0.4414 0.3531 0.066 Uiso calc R 1 1 . .
H H13C 0.2211 0.4234 0.4244 0.066 Uiso calc R 1 1 . .
C C14 0.3601(8) 0.49621(18) 0.1552(3) 0.0665(11) Uani d . 1 1 . .
H H14A 0.5360 0.4849 0.1783 0.080 Uiso calc R 1 1 . .
H H14B 0.2988 0.5299 0.1953 0.080 Uiso calc R 1 1 . .
H H14C 0.3663 0.5069 0.0825 0.080 Uiso calc R 1 1 . .
N N1 -0.0959(5) 0.34539(12) 0.3801(2) 0.0448(7) Uani d . 1 1 . .
H H1N -0.2211 0.3596 0.4190 0.054 Uiso calc R 1 1 . .
O O1 0.0057(5) 0.27818(11) 0.52703(17) 0.0567(6) Uani d . 1 1 . .
O O2 0.3577(4) 0.30355(11) 0.3984(2) 0.0584(7) Uani d . 1 1 . .
Cl Cl1 -0.2989(3) 0.07532(5) 0.14708(8) 0.0827(4) Uani d . 1 1 . .
S S1 0.08490(15) 0.28949(4) 0.42182(7) 0.0439(2) Uani d . 1 1 . .

loop_
_atom_site_aniso_label
_atom_site_aniso_U_11
_atom_site_aniso_U_22
_atom_site_aniso_U_33
_atom_site_aniso_U_12
_atom_site_aniso_U_13
_atom_site_aniso_U_23
C1 0.0330(16) 0.0457(19) 0.0432(18) 0.0034(14) 0.0016(13) 0.0061(15)
C2 0.0417(18) 0.066(2) 0.053(2) -0.0004(18) 0.0105(16) 0.0081(19)
C3 0.060(2) 0.069(3) 0.042(2) 0.011(2) 0.0078(17) -0.0032(19)
C4 0.064(2) 0.046(2) 0.045(2) 0.0038(18) -0.0099(17) 0.0026(16)
C5 0.062(2) 0.047(2) 0.054(2) -0.0121(18) 0.0005(17) 0.0084(17)
C6 0.0497(19) 0.052(2) 0.0452(19) -0.0055(16) 0.0075(15) 0.0031(16)
C7 0.0295(16) 0.0493(19) 0.0491(19) 0.0046(14) 0.0004(14) -0.0009(16)
C8 0.0359(17) 0.0448(18) 0.0467(19) 0.0048(15) 0.0003(14) -0.0028(15)
C9 0.0467(19) 0.050(2) 0.049(2) 0.0086(16) 0.0074(16) 0.0002(16)
C10 0.071(2) 0.069(3) 0.044(2) 0.014(2) 0.0033(18) 0.0010(19)
C11 0.064(2) 0.076(3) 0.057(2) 0.008(2) -0.0156(19) -0.014(2)
C12 0.044(2) 0.058(2) 0.067(2) -0.0031(17) -0.0097(17) -0.010(2)
C13 0.060(2) 0.049(2) 0.057(2) -0.0072(17) -0.0039(17) -0.0010(18)
C14 0.071(3) 0.065(3) 0.063(2) 0.000(2) 0.011(2) 0.013(2)
N1 0.0317(13) 0.0481(16) 0.0547(17) 0.0026(12) 0.0102(12) 0.0003(13)
O1 0.0572(14) 0.0675(16) 0.0453(13) -0.0098(12) -0.0013(11) 0.0002(12)
O2 0.0251(11) 0.0680(16) 0.0821(18) -0.0066(11) -0.0027(11) 0.0055(14)
Cl1 0.1197(10) 0.0646(7) 0.0637(7) -0.0041(6) -0.0174(6) -0.0123(5)
S1 0.0286(4) 0.0523(5) 0.0510(5) -0.0050(4) 0.0002(3) 0.0027(4)

loop_
_atom_type_symbol
_atom_type_description
_atom_type_scat_dispersion_real
_atom_type_scat_dispersion_imag
_atom_type_scat_source
C C 0.0033 0.0016 'International Tables Vol C Tables 4.2.6.8 and 6.1.1.4'
H H 0.0000 0.0000 'International Tables Vol C Tables 4.2.6.8 and 6.1.1.4'
N N 0.0061 0.0033 'International Tables Vol C Tables 4.2.6.8 and 6.1.1.4'
O O 0.0106 0.0060 'International Tables Vol C Tables 4.2.6.8 and 6.1.1.4'
Cl Cl 0.1484 0.1585 'International Tables Vol C Tables 4.2.6.8 and 6.1.1.4'
S S 0.1246 0.1234 'International Tables Vol C Tables 4.2.6.8 and 6.1.1.4'

loop_
_geom_angle_atom_site_label_1
_geom_angle_atom_site_label_2
_geom_angle_atom_site_label_3
_geom_angle_site_symmetry_1
_geom_angle_site_symmetry_3
_geom_angle
_geom_angle_publ_flag
C6 C1 C2 . . 120.1(3) ?
C6 C1 S1 . . 118.9(2) ?
C2 C1 S1 . . 120.8(3) ?
C3 C2 C1 . . 119.5(3) ?
C3 C2 H2 . . 120.2 ?
C1 C2 H2 . . 120.2 ?
C4 C3 C2 . . 119.6(3) ?
C4 C3 H3 . . 120.2 ?
C2 C3 H3 . . 120.2 ?
C3 C4 C5 . . 121.5(3) ?
C3 C4 Cl1 . . 119.9(3) ?
C5 C4 Cl1 . . 118.6(3) ?
C4 C5 C6 . . 119.5(3) ?
C4 C5 H5 . . 120.2 ?
C6 C5 H5 . . 120.2 ?
C5 C6 C1 . . 119.7(3) ?
C5 C6 H6 . . 120.1 ?
C1 C6 H6 . . 120.1 ?
C12 C7 C8 . . 121.8(3) ?
C12 C7 N1 . . 118.9(3) ?
C8 C7 N1 . . 119.3(3) ?
C7 C8 C9 . . 118.0(3) ?
C7 C8 C13 . . 121.7(3) ?
C9 C8 C13 . . 120.3(3) ?
C10 C9 C8 . . 119.5(3) ?
C10 C9 C14 . . 120.1(3) ?
C8 C9 C14 . . 120.4(3) ?
C11 C10 C9 . . 121.5(4) ?
C11 C10 H10 . . 119.3 ?
C9 C10 H10 . . 119.3 ?
C10 C11 C12 . . 120.1(4) ?
C10 C11 H11 . . 120.0 ?
C12 C11 H11 . . 120.0 ?
C11 C12 C7 . . 119.2(3) ?
C11 C12 H12 . . 120.4 ?
C7 C12 H12 . . 120.4 ?
C8 C13 H13A . . 109.5 ?
C8 C13 H13B . . 109.5 ?
H13A C13 H13B . . 109.5 ?
C8 C13 H13C . . 109.5 ?
H13A C13 H13C . . 109.5 ?
H13B C13 H13C . . 109.5 ?
C9 C14 H14A . . 109.5 ?
C9 C14 H14B . . 109.5 ?
H14A C14 H14B . . 109.5 ?
C9 C14 H14C . . 109.5 ?
H14A C14 H14C . . 109.5 ?
H14B C14 H14C . . 109.5 ?
C7 N1 S1 . . 120.7(2) ?
C7 N1 H1N . . 119.7 ?
S1 N1 H1N . . 119.7 ?
O1 S1 O2 . . 120.18(15) ?
O1 S1 N1 . . 106.86(14) ?
O2 S1 N1 . . 106.92(14) ?
O1 S1 C1 . . 107.77(15) ?
O2 S1 C1 . . 107.62(15) ?
N1 S1 C1 . . 106.81(14) ?

loop_
_geom_bond_atom_site_label_1
_geom_bond_atom_site_label_2
_geom_bond_site_symmetry_2
_geom_bond_distance
_geom_bond_publ_flag
C1 C6 . 1.382(4) ?
C1 C2 . 1.393(4) ?
C1 S1 . 1.763(3) ?
C2 C3 . 1.378(5) ?
C2 H2 . 0.9300 ?
C3 C4 . 1.366(5) ?
C3 H3 . 0.9300 ?
C4 C5 . 1.375(5) ?
C4 Cl1 . 1.732(3) ?
C5 C6 . 1.377(5) ?
C5 H5 . 0.9300 ?
C6 H6 . 0.9300 ?
C7 C12 . 1.382(4) ?
C7 C8 . 1.397(4) ?
C7 N1 . 1.447(4) ?
C8 C9 . 1.401(4) ?
C8 C13 . 1.505(4) ?
C9 C10 . 1.382(5) ?
C9 C14 . 1.509(5) ?
C10 C11 . 1.373(5) ?
C10 H10 . 0.9300 ?
C11 C12 . 1.374(5) ?
C11 H11 . 0.9300 ?
C12 H12 . 0.9300 ?
C13 H13A . 0.9600 ?
C13 H13B . 0.9600 ?
C13 H13C . 0.9600 ?
C14 H14A . 0.9600 ?
C14 H14B . 0.9600 ?
C14 H14C . 0.9600 ?
N1 S1 . 1.628(3) ?
N1 H1N . 0.8600 ?
O1 S1 . 1.426(2) ?
O2 S1 . 1.430(2) ?

loop_
_geom_hbond_atom_site_label_D
_geom_hbond_atom_site_label_H
_geom_hbond_atom_site_label_A
_geom_hbond_site_symmetry_A
_geom_hbond_distance_DH
_geom_hbond_distance_HA
_geom_hbond_distance_DA
_geom_hbond_angle_DHA
N1 H1N O2 1_455 0.86 2.46 2.893(3) 112

loop_
_geom_torsion_atom_site_label_1
_geom_torsion_atom_site_label_2
_geom_torsion_atom_site_label_3
_geom_torsion_atom_site_label_4
_geom_torsion_site_symmetry_1
_geom_torsion_site_symmetry_2
_geom_torsion_site_symmetry_3
_geom_torsion_site_symmetry_4
_geom_torsion
_geom_torsion_publ_flag
C6 C1 C2 C3 . . . . 0.4(5) ?
S1 C1 C2 C3 . . . . -175.1(3) ?
C1 C2 C3 C4 . . . . 0.3(5) ?
C2 C3 C4 C5 . . . . -1.2(5) ?
C2 C3 C4 Cl1 . . . . 178.7(3) ?
C3 C4 C5 C6 . . . . 1.3(5) ?
Cl1 C4 C5 C6 . . . . -178.5(3) ?
C4 C5 C6 C1 . . . . -0.6(5) ?
C2 C1 C6 C5 . . . . -0.3(5) ?
S1 C1 C6 C5 . . . . 175.3(3) ?
C12 C7 C8 C9 . . . . -2.3(5) ?
N1 C7 C8 C9 . . . . -179.4(3) ?
C12 C7 C8 C13 . . . . 176.9(3) ?
N1 C7 C8 C13 . . . . -0.1(4) ?
C7 C8 C9 C10 . . . . 1.3(5) ?
C13 C8 C9 C10 . . . . -178.0(3) ?
C7 C8 C9 C14 . . . . 180.0(3) ?
C13 C8 C9 C14 . . . . 0.7(5) ?
C8 C9 C10 C11 . . . . -0.1(5) ?
C14 C9 C10 C11 . . . . -178.8(3) ?
C9 C10 C11 C12 . . . . -0.2(6) ?
C10 C11 C12 C7 . . . . -0.8(6) ?
C8 C7 C12 C11 . . . . 2.1(5) ?
N1 C7 C12 C11 . . . . 179.2(3) ?
C12 C7 N1 S1 . . . . 91.9(3) ?
C8 C7 N1 S1 . . . . -91.0(3) ?
C7 N1 S1 O1 . . . . 174.6(2) ?
C7 N1 S1 O2 . . . . 44.7(3) ?
C7 N1 S1 C1 . . . . -70.3(3) ?
C6 C1 S1 O1 . . . . 22.9(3) ?
C2 C1 S1 O1 . . . . -161.6(3) ?
C6 C1 S1 O2 . . . . 153.8(3) ?
C2 C1 S1 O2 . . . . -30.6(3) ?
C6 C1 S1 N1 . . . . -91.7(3) ?
C2 C1 S1 N1 . . . . 83.9(3) ?

loop_
_cod_related_entry_id
_cod_related_entry_database
_cod_related_entry_code
1 ChemSpider 260471
